data_1563100
loop_
_publ_author_name
'Cai, Song Liang'
'Zheng, Sheng Run'
'Fan, Jun'
'Tan, Jing Bo'
'Xiao, Tian Tian'
'Zhang, Wei-Guang'

_publ_section_title
;
 A series of 2D lanthanide (III) coordination polymers constructed from
 2-(pyridin-3-yl)-1H-imidazole-4,5-dicarboxylate
;
_journal_issue 12
_journal_name_full 'Journal of Solid State Chemistry'
_journal_page_first 3172
_journal_page_last 3178
_journal_paper_doi 10.1016/j.jssc.2011.09.006
_journal_volume 184
_journal_year 2011
_chemical_formula_moiety 'C10 H11 Gd N3 O7, C10 H6 N3 O4, H2 O'
_chemical_formula_sum 'C20 H19 Gd N6 O12'
_chemical_formula_weight 692.66
_space_group_IT_number 14
_space_group_name_Hall '-P 2ybc'
_space_group_name_H-M_alt 'P 1 21/c 1'
_symmetry_cell_setting monoclinic
_symmetry_space_group_name_Hall '-P 2ybc'
_symmetry_space_group_name_H-M 'P 1 21/c 1'
_atom_sites_solution_hydrogens geom
_atom_sites_solution_primary direct
_atom_sites_solution_secondary difmap
_cell_angle_alpha 90.00
_cell_angle_beta 111.8070(10)
_cell_angle_gamma 90.00
_cell_formula_units_Z 4
_cell_length_a 16.0045(18)
_cell_length_b 11.9723(13)
_cell_length_c 12.9776(14)
_cell_measurement_reflns_used 2473
_cell_measurement_temperature 298(2)
_cell_measurement_theta_max 26.28
_cell_measurement_theta_min 2.18
_cell_volume 2308.7(4)
_computing_cell_refinement 'Bruker SMART'
_computing_data_collection 'Bruker SMART'
_computing_data_reduction 'Bruker SAINT'
_computing_molecular_graphics 'Bruker SHELXTL'
_computing_publication_material 'Bruker SHELXTL'
_computing_structure_refinement 'SHELXL-97 (Sheldrick, 1997)'
_computing_structure_solution 'SHELXS-97 (Sheldrick, 1990)'
_diffrn_ambient_temperature 298(2)
_diffrn_measured_fraction_theta_full 0.997
_diffrn_measured_fraction_theta_max 0.997
_diffrn_measurement_device_type 'CCD area detector'
_diffrn_measurement_method 'phi and omega scans'
_diffrn_radiation_monochromator graphite
_diffrn_radiation_source 'fine-focus sealed tube'
_diffrn_radiation_type MoK\a
_diffrn_radiation_wavelength 0.71073
_diffrn_reflns_av_R_equivalents 0.0531
_diffrn_reflns_av_sigmaI/netI 0.0767
_diffrn_reflns_limit_h_max 19
_diffrn_reflns_limit_h_min -17
_diffrn_reflns_limit_k_max 14
_diffrn_reflns_limit_k_min -14
_diffrn_reflns_limit_l_max 11
_diffrn_reflns_limit_l_min -15
_diffrn_reflns_number 11729
_diffrn_reflns_theta_full 25.25
_diffrn_reflns_theta_max 25.25
_diffrn_reflns_theta_min 2.18
_diffrn_standards_decay_% none
_exptl_absorpt_coefficient_mu 2.954
_exptl_absorpt_correction_T_max 0.5375
_exptl_absorpt_correction_T_min 0.4711
_exptl_absorpt_correction_type multi-scan
_exptl_absorpt_process_details 'Higashi, T. (1995).'
_exptl_crystal_colour pale-yellow
_exptl_crystal_density_diffrn 1.993
_exptl_crystal_density_method 'not measured'
_exptl_crystal_description block
_exptl_crystal_F_000 1364
_exptl_crystal_size_max 0.30
_exptl_crystal_size_mid 0.26
_exptl_crystal_size_min 0.24
_refine_diff_density_max 0.731
_refine_diff_density_min -0.793
_refine_diff_density_rms 0.140
_refine_ls_extinction_method none
_refine_ls_goodness_of_fit_ref 1.060
_refine_ls_hydrogen_treatment constr
_refine_ls_matrix_type full
_refine_ls_number_parameters 353
_refine_ls_number_reflns 4171
_refine_ls_number_restraints 0
_refine_ls_restrained_S_all 1.060
_refine_ls_R_factor_all 0.0473
_refine_ls_R_factor_gt 0.0347
_refine_ls_shift/su_max 0.001
_refine_ls_shift/su_mean 0.000
_refine_ls_structure_factor_coef Fsqd
_refine_ls_weighting_details 'calc w=1/[\s^2^(Fo^2^)+(0.0000P)^2^+0.1487P] where P=(Fo^2^+2Fc^2^)/3'
_refine_ls_weighting_scheme calc
_refine_ls_wR_factor_gt 0.0801
_refine_ls_wR_factor_ref 0.0891
_reflns_number_gt 3379
_reflns_number_total 4171
_reflns_threshold_expression >2sigma(I)
_cod_data_source_file JSSC-2011-184-3172.cif
_cod_data_source_block 5
_cod_depositor_comments
;
The following automatic conversions were performed:

data item '_symmetry_cell_setting' value 'Monoclinic' was changed to
'monoclinic' in accordance with the built-in table derived from the
CIF Core dictionary named 'cif_core.dic' version 2.4.5 last updated
on 2014-11-21.

Automatic conversion script
Id: cif_fix_values 8369 2020-08-20 11:38:08Z andrius 
;
_cod_original_sg_symbol_H-M 'P2(1)/c  '
_cod_database_code 1563100

loop_
_symmetry_equiv_pos_as_xyz
'x, y, z'
'-x, y+1/2, -z+1/2'
'-x, -y, -z'
'x, -y-1/2, z-1/2'

loop_
_atom_site_label
_atom_site_type_symbol
_atom_site_fract_x
_atom_site_fract_y
_atom_site_fract_z
_atom_site_U_iso_or_equiv
_atom_site_adp_type
_atom_site_occupancy
_atom_site_symmetry_multiplicity
_atom_site_calc_flag
_atom_site_refinement_flags
_atom_site_disorder_assembly
_atom_site_disorder_group
Gd1 Gd 0.626850(16) 0.665831(19) 0.078349(19) 0.01557(10) Uani 1 1 d . . .
N1 N 0.5135(3) 0.7860(3) 0.1232(3) 0.0200(10) Uani 1 1 d . . .
C2 C 0.5357(3) 0.8079(4) 0.2356(4) 0.0195(11) Uani 1 1 d . . .
C4 C 0.4587(3) 0.9290(4) 0.3463(4) 0.0227(12) Uani 1 1 d . . .
C6 C 0.3919(4) 0.8495(4) -0.0485(4) 0.0206(12) Uani 1 1 d . . .
N2 N 0.4098(3) 0.8941(3) 0.1443(3) 0.0224(10) Uani 1 1 d . . .
H2 H 0.3620 0.9341 0.1277 0.027 Uiso 1 1 calc R . .
C5 C 0.4370(4) 0.8402(4) 0.0719(4) 0.0207(12) Uani 1 1 d . . .
C1 C 0.6225(3) 0.7652(4) 0.3140(4) 0.0184(12) Uani 1 1 d . . .
C3 C 0.4711(4) 0.8747(4) 0.2492(4) 0.0216(12) Uani 1 1 d . . .
O3 O 0.4875(2) 0.8815(3) 0.4390(3) 0.0221(8) Uani 1 1 d . . .
O4 O 0.4191(3) 1.0200(3) 0.3269(3) 0.0324(10) Uani 1 1 d . . .
O1 O 0.6699(2) 0.7125(3) 0.2714(3) 0.0206(8) Uani 1 1 d . . .
O2 O 0.6458(2) 0.7813(3) 0.4163(3) 0.0271(9) Uani 1 1 d . . .
O2W O 0.7846(2) 0.6375(3) 0.1630(3) 0.0281(9) Uani 1 1 d . . .
H2WB H 0.8239 0.6152 0.1369 0.034 Uiso 1 1 d R . .
H2WA H 0.8126 0.6754 0.2220 0.034 Uiso 1 1 d R . .
O1W O 0.6758(3) 0.8554(3) 0.0909(3) 0.0305(9) Uani 1 1 d . . .
H1WA H 0.6719 0.9094 0.1314 0.037 Uiso 1 1 d R . .
H1WB H 0.7294 0.8543 0.0924 0.037 Uiso 1 1 d R . .
O3W O 0.6536(3) 0.4882(3) 0.0040(3) 0.0379(10) Uani 1 1 d . . .
H3WB H 0.6238 0.4338 0.0167 0.045 Uiso 1 1 d R . .
H3WA H 0.7068 0.4648 0.0139 0.045 Uiso 1 1 d R . .
N3 N 0.2588(4) 0.8440(4) -0.2130(4) 0.0415(14) Uani 1 1 d . . .
C7 C 0.4424(4) 0.8768(4) -0.1123(4) 0.0264(13) Uani 1 1 d . . .
H7 H 0.5042 0.8876 -0.0790 0.032 Uiso 1 1 calc R . .
C10 C 0.3000(4) 0.8346(4) -0.1027(5) 0.0314(14) Uani 1 1 d . . .
H10 H 0.2656 0.8173 -0.0608 0.038 Uiso 1 1 calc R . .
C9 C 0.3093(5) 0.8702(6) -0.2709(5) 0.0441(17) Uani 1 1 d . . .
H9 H 0.2812 0.8769 -0.3476 0.053 Uiso 1 1 calc R . .
C8 C 0.3993(4) 0.8876(5) -0.2248(5) 0.0334(14) Uani 1 1 d . . .
H8 H 0.4314 0.9066 -0.2691 0.040 Uiso 1 1 calc R . .
O5 O -0.1866(3) 0.3840(3) 0.0452(3) 0.0403(11) Uani 1 1 d . . .
N5 N -0.0762(3) 0.5755(4) 0.0923(4) 0.0258(11) Uani 1 1 d . . .
C11 C -0.1059(4) 0.3715(5) 0.0783(5) 0.0307(14) Uani 1 1 d . . .
N6 N -0.0954(3) 0.9285(4) 0.0633(4) 0.0359(13) Uani 1 1 d . . .
C20 C -0.0873(4) 0.8168(4) 0.0701(5) 0.0307(14) Uani 1 1 d . . .
H20 H -0.1390 0.7736 0.0394 0.037 Uiso 1 1 calc R . .
C15 C -0.0040(4) 0.6407(4) 0.1262(4) 0.0242(12) Uani 1 1 d . . .
C12 C -0.0434(4) 0.4675(4) 0.1049(4) 0.0243(12) Uani 1 1 d . . .
C16 C -0.0056(4) 0.7631(4) 0.1208(5) 0.0285(13) Uani 1 1 d . . .
O6 O -0.0702(3) 0.2724(3) 0.0907(4) 0.0407(11) Uani 1 1 d . . .
H6 H -0.0158 0.2771 0.1254 0.061 Uiso 1 1 calc R . .
N4 N 0.0723(3) 0.5792(3) 0.1610(4) 0.0275(11) Uani 1 1 d . . .
H4 H 0.1263 0.6049 0.1872 0.033 Uiso 1 1 calc R . .
C14 C 0.1208(4) 0.3824(5) 0.1833(5) 0.0354(15) Uani 1 1 d . . .
C13 C 0.0486(4) 0.4695(4) 0.1473(4) 0.0260(13) Uani 1 1 d . . .
C17 C 0.0707(4) 0.8277(5) 0.1639(5) 0.0354(15) Uani 1 1 d . . .
H17 H 0.1268 0.7941 0.1972 0.042 Uiso 1 1 calc R . .
C18 C 0.0636(4) 0.9424(5) 0.1573(5) 0.0421(17) Uani 1 1 d . . .
H18 H 0.1143 0.9876 0.1857 0.051 Uiso 1 1 calc R . .
C19 C -0.0207(5) 0.9879(5) 0.1075(5) 0.0435(17) Uani 1 1 d . . .
H19 H -0.0257 1.0653 0.1047 0.052 Uiso 1 1 calc R . .
O7 O 0.0955(3) 0.2814(3) 0.1754(4) 0.0420(11) Uani 1 1 d . . .
O8 O 0.1988(3) 0.4164(3) 0.2186(4) 0.0492(13) Uani 1 1 d . . .
O4W O 0.2700(2) 0.0393(3) 0.0712(3) 0.0377(11) Uani 1 1 d . . .
H4WA H 0.2072 0.0364 0.0159 0.057 Uiso 1 1 d R . .
H4WB H 0.2636 0.0574 0.1226 0.057 Uiso 1 1 d R . .

loop_
_atom_site_aniso_label
_atom_site_aniso_U_11
_atom_site_aniso_U_22
_atom_site_aniso_U_33
_atom_site_aniso_U_23
_atom_site_aniso_U_13
_atom_site_aniso_U_12
Gd1 0.01683(16) 0.01817(15) 0.01248(16) -0.00086(10) 0.00632(11) -0.00168(10)
N1 0.015(2) 0.027(2) 0.016(2) -0.0010(19) 0.0031(18) 0.0019(19)
C2 0.022(3) 0.023(3) 0.013(3) -0.001(2) 0.005(2) 0.003(2)
C4 0.021(3) 0.027(3) 0.017(3) 0.001(2) 0.003(2) 0.002(2)
C6 0.025(3) 0.017(3) 0.019(3) 0.001(2) 0.006(2) 0.007(2)
N2 0.020(2) 0.028(2) 0.016(2) 0.0031(19) 0.0036(19) 0.0137(19)
C5 0.028(3) 0.020(3) 0.015(3) -0.002(2) 0.009(2) 0.003(2)
C1 0.021(3) 0.015(2) 0.018(3) 0.005(2) 0.006(2) -0.003(2)
C3 0.026(3) 0.019(2) 0.019(3) 0.004(2) 0.007(2) 0.003(2)
O3 0.024(2) 0.0252(18) 0.018(2) 0.0049(16) 0.0085(16) 0.0067(16)
O4 0.045(2) 0.030(2) 0.021(2) 0.0013(17) 0.0116(18) 0.0173(18)
O1 0.023(2) 0.0228(18) 0.0165(19) -0.0029(15) 0.0073(16) 0.0018(16)
O2 0.029(2) 0.039(2) 0.010(2) -0.0019(16) 0.0038(16) 0.0130(18)
O2W 0.019(2) 0.039(2) 0.029(2) -0.0085(18) 0.0110(17) 0.0021(16)
O1W 0.028(2) 0.0242(19) 0.042(3) -0.0107(17) 0.0164(19) -0.0064(16)
O3W 0.037(2) 0.033(2) 0.048(3) -0.007(2) 0.021(2) 0.0062(19)
N3 0.031(3) 0.060(3) 0.026(3) 0.005(3) 0.001(2) -0.006(3)
C7 0.025(3) 0.033(3) 0.022(3) 0.002(2) 0.011(2) 0.003(2)
C10 0.027(3) 0.042(3) 0.025(3) 0.005(3) 0.008(3) -0.001(3)
C9 0.046(4) 0.061(4) 0.019(3) 0.008(3) 0.004(3) 0.007(3)
C8 0.037(4) 0.040(3) 0.033(4) 0.009(3) 0.023(3) 0.008(3)
O5 0.027(2) 0.044(2) 0.044(3) 0.001(2) 0.007(2) 0.000(2)
N5 0.020(2) 0.029(2) 0.027(3) 0.002(2) 0.008(2) 0.007(2)
C11 0.034(4) 0.028(3) 0.031(3) 0.005(3) 0.014(3) 0.004(3)
N6 0.039(3) 0.032(3) 0.035(3) 0.007(2) 0.012(2) 0.001(2)
C20 0.031(3) 0.024(3) 0.039(4) 0.003(3) 0.016(3) 0.004(2)
C15 0.024(3) 0.031(3) 0.017(3) 0.000(2) 0.007(2) 0.003(2)
C12 0.027(3) 0.029(3) 0.016(3) 0.004(2) 0.008(2) 0.006(2)
C16 0.033(3) 0.025(3) 0.027(3) -0.003(2) 0.010(3) 0.002(2)
O6 0.044(3) 0.024(2) 0.053(3) -0.0032(19) 0.016(2) -0.0011(19)
N4 0.019(2) 0.032(2) 0.028(3) 0.002(2) 0.005(2) 0.002(2)
C14 0.034(4) 0.042(4) 0.026(3) 0.005(3) 0.007(3) 0.009(3)
C13 0.029(3) 0.028(3) 0.019(3) 0.002(2) 0.006(2) 0.006(2)
C17 0.034(4) 0.039(3) 0.028(3) -0.002(3) 0.005(3) -0.007(3)
C18 0.046(4) 0.039(3) 0.035(4) -0.002(3) 0.007(3) -0.010(3)
C19 0.068(5) 0.031(3) 0.032(4) -0.004(3) 0.020(3) 0.002(3)
O7 0.050(3) 0.029(2) 0.047(3) 0.009(2) 0.018(2) 0.014(2)
O8 0.033(3) 0.050(3) 0.055(3) 0.009(2) 0.004(2) 0.017(2)
O4W 0.030(2) 0.040(2) 0.039(3) -0.0040(19) 0.0074(19) 0.0065(18)

loop_
_atom_type_symbol
_atom_type_description
_atom_type_scat_dispersion_real
_atom_type_scat_dispersion_imag
_atom_type_scat_source
C C 0.0033 0.0016 'International Tables Vol C Tables 4.2.6.8 and 6.1.1.4'
H H 0.0000 0.0000 'International Tables Vol C Tables 4.2.6.8 and 6.1.1.4'
N N 0.0061 0.0033 'International Tables Vol C Tables 4.2.6.8 and 6.1.1.4'
O O 0.0106 0.0060 'International Tables Vol C Tables 4.2.6.8 and 6.1.1.4'
Gd Gd -0.1653 3.9035 'International Tables Vol C Tables 4.2.6.8 and 6.1.1.4'

loop_
_geom_angle_atom_site_label_1
_geom_angle_atom_site_label_2
_geom_angle_atom_site_label_3
_geom_angle
_geom_angle_site_symmetry_1
_geom_angle_site_symmetry_3
O2 Gd1 O3 77.03(12) 4_575 4_575
O2 Gd1 O2W 89.07(13) 4_575 .
O3 Gd1 O2W 149.33(13) 4_575 .
O2 Gd1 O1W 69.66(13) 4_575 .
O3 Gd1 O1W 118.27(12) 4_575 .
O2W Gd1 O1W 80.70(12) . .
O2 Gd1 O4 146.06(12) 4_575 2_645
O3 Gd1 O4 80.56(12) 4_575 2_645
O2W Gd1 O4 97.73(13) . 2_645
O1W Gd1 O4 144.22(13) . 2_645
O2 Gd1 O1 142.87(12) 4_575 .
O3 Gd1 O1 132.67(12) 4_575 .
O2W Gd1 O1 72.97(12) . .
O1W Gd1 O1 75.42(12) . .
O4 Gd1 O1 70.09(12) 2_645 .
O2 Gd1 O3W 77.17(14) 4_575 .
O3 Gd1 O3W 75.05(12) 4_575 .
O2W Gd1 O3W 75.26(12) . .
O1W Gd1 O3W 139.01(14) . .
O4 Gd1 O3W 72.60(14) 2_645 .
O1 Gd1 O3W 126.20(12) . .
O2 Gd1 N1 113.38(13) 4_575 .
O3 Gd1 N1 76.15(12) 4_575 .
O2W Gd1 N1 134.45(12) . .
O1W Gd1 N1 71.99(13) . .
O4 Gd1 N1 85.08(14) 2_645 .
O1 Gd1 N1 65.36(12) . .
O3W Gd1 N1 145.93(13) . .
C5 N1 C2 105.2(4) . .
C5 N1 Gd1 139.9(4) . .
C2 N1 Gd1 114.9(3) . .
C3 C2 N1 109.5(4) . .
C3 C2 C1 132.6(5) . .
N1 C2 C1 117.7(5) . .
O4 C4 O3 124.9(5) . .
O4 C4 C3 115.5(5) . .
O3 C4 C3 119.7(4) . .
C10 C6 C7 117.9(5) . .
C10 C6 C5 122.8(5) . .
C7 C6 C5 119.2(5) . .
C5 N2 C3 108.5(4) . .
C5 N2 H2 125.8 . .
C3 N2 H2 125.8 . .
N1 C5 N2 111.3(4) . .
N1 C5 C6 124.9(5) . .
N2 C5 C6 123.6(4) . .
O2 C1 O1 123.4(4) . .
O2 C1 C2 120.7(5) . .
O1 C1 C2 115.9(4) . .
C2 C3 N2 105.5(4) . .
C2 C3 C4 134.8(5) . .
N2 C3 C4 119.6(4) . .
C4 O3 Gd1 138.6(3) . 4_576
C4 O4 Gd1 140.0(4) . 2_655
C1 O1 Gd1 125.9(3) . .
C1 O2 Gd1 156.1(3) . 4_576
Gd1 O2W H2WB 132.1 . .
Gd1 O2W H2WA 116.7 . .
H2WB O2W H2WA 107.4 . .
Gd1 O1W H1WA 131.8 . .
Gd1 O1W H1WB 106.8 . .
H1WA O1W H1WB 107.7 . .
Gd1 O3W H3WB 113.2 . .
Gd1 O3W H3WA 122.4 . .
H3WB O3W H3WA 108.2 . .
C9 N3 C10 117.5(5) . .
C8 C7 C6 118.9(5) . .
C8 C7 H7 120.6 . .
C6 C7 H7 120.6 . .
N3 C10 C6 122.7(6) . .
N3 C10 H10 118.7 . .
C6 C10 H10 118.7 . .
N3 C9 C8 123.8(6) . .
N3 C9 H9 118.1 . .
C8 C9 H9 118.1 . .
C9 C8 C7 119.2(6) . .
C9 C8 H8 120.4 . .
C7 C8 H8 120.4 . .
C15 N5 C12 105.3(4) . .
O5 C11 O6 121.2(5) . .
O5 C11 C12 121.9(5) . .
O6 C11 C12 116.9(5) . .
C19 N6 C20 117.2(5) . .
N6 C20 C16 123.0(5) . .
N6 C20 H20 118.5 . .
C16 C20 H20 118.5 . .
N5 C15 N4 111.0(5) . .
N5 C15 C16 125.0(5) . .
N4 C15 C16 123.9(5) . .
C13 C12 N5 109.7(5) . .
C13 C12 C11 129.9(5) . .
N5 C12 C11 120.4(5) . .
C20 C16 C17 118.1(5) . .
C20 C16 C15 118.9(5) . .
C17 C16 C15 123.0(5) . .
C11 O6 H6 109.5 . .
C15 N4 C13 107.9(4) . .
C15 N4 H4 126.0 . .
C13 N4 H4 126.0 . .
O8 C14 O7 126.6(6) . .
O8 C14 C13 116.5(5) . .
O7 C14 C13 117.0(5) . .
N4 C13 C12 106.1(4) . .
N4 C13 C14 119.1(5) . .
C12 C13 C14 134.8(5) . .
C18 C17 C16 119.6(6) . .
C18 C17 H17 120.2 . .
C16 C17 H17 120.2 . .
C17 C18 C19 117.9(6) . .
C17 C18 H18 121.1 . .
C19 C18 H18 121.1 . .
N6 C19 C18 124.2(6) . .
N6 C19 H19 117.9 . .
C18 C19 H19 117.9 . .
H4WA O4W H4WB 102.7 . .

loop_
_geom_bond_atom_site_label_1
_geom_bond_atom_site_label_2
_geom_bond_distance
_geom_bond_site_symmetry_2
Gd1 O2 2.322(4) 4_575
Gd1 O3 2.360(3) 4_575
Gd1 O2W 2.374(3) .
Gd1 O1W 2.387(3) .
Gd1 O4 2.402(4) 2_645
Gd1 O1 2.405(3) .
Gd1 O3W 2.438(4) .
Gd1 N1 2.546(4) .
N1 C5 1.327(6) .
N1 C2 1.392(6) .
C2 C3 1.370(7) .
C2 C1 1.475(6) .
C4 O4 1.239(6) .
C4 O3 1.253(6) .
C4 C3 1.495(7) .
C6 C10 1.386(7) .
C6 C7 1.393(8) .
C6 C5 1.461(7) .
N2 C5 1.338(7) .
N2 C3 1.370(6) .
N2 H2 0.8600 .
C1 O2 1.253(6) .
C1 O1 1.261(6) .
O3 Gd1 2.360(3) 4_576
O4 Gd1 2.402(4) 2_655
O2 Gd1 2.322(4) 4_576
O2W H2WB 0.8607 .
O2W H2WA 0.8597 .
O1W H1WA 0.8501 .
O1W H1WB 0.8500 .
O3W H3WB 0.8590 .
O3W H3WA 0.8588 .
N3 C9 1.330(9) .
N3 C10 1.340(7) .
C7 C8 1.370(8) .
C7 H7 0.9300 .
C10 H10 0.9300 .
C9 C8 1.355(8) .
C9 H9 0.9300 .
C8 H8 0.9300 .
O5 C11 1.210(7) .
N5 C15 1.327(7) .
N5 C12 1.382(6) .
C11 O6 1.301(6) .
C11 C12 1.477(8) .
N6 C19 1.324(8) .
N6 C20 1.344(6) .
C20 C16 1.384(7) .
C20 H20 0.9300 .
C15 N4 1.352(6) .
C15 C16 1.467(7) .
C12 C13 1.367(7) .
C16 C17 1.377(8) .
O6 H6 0.8200 .
N4 C13 1.360(6) .
N4 H4 0.8600 .
C14 O8 1.229(7) .
C14 O7 1.266(7) .
C14 C13 1.497(8) .
C17 C18 1.378(8) .
C17 H17 0.9300 .
C18 C19 1.374(9) .
C18 H18 0.9300 .
C19 H19 0.9300 .
O4W H4WA 0.9960 .
O4W H4WB 0.7428 .

loop_
_geom_torsion_atom_site_label_1
_geom_torsion_atom_site_label_2
_geom_torsion_atom_site_label_3
_geom_torsion_atom_site_label_4
_geom_torsion
_geom_torsion_site_symmetry_1
_geom_torsion_site_symmetry_2
_geom_torsion_site_symmetry_3
_geom_torsion_site_symmetry_4
O2 Gd1 N1 C5 34.9(5) 4_575 . . .
O3 Gd1 N1 C5 -34.1(5) 4_575 . . .
O2W Gd1 N1 C5 148.4(5) . . . .
O1W Gd1 N1 C5 92.3(5) . . . .
O4 Gd1 N1 C5 -115.6(5) 2_645 . . .
O1 Gd1 N1 C5 174.1(6) . . . .
O3W Gd1 N1 C5 -67.1(6) . . . .
O2 Gd1 N1 C2 -142.8(3) 4_575 . . .
O3 Gd1 N1 C2 148.3(4) 4_575 . . .
O2W Gd1 N1 C2 -29.2(4) . . . .
O1W Gd1 N1 C2 -85.4(3) . . . .
O4 Gd1 N1 C2 66.8(3) 2_645 . . .
O1 Gd1 N1 C2 -3.5(3) . . . .
O3W Gd1 N1 C2 115.3(3) . . . .
C5 N1 C2 C3 0.4(6) . . . .
Gd1 N1 C2 C3 178.8(3) . . . .
C5 N1 C2 C1 -175.3(4) . . . .
Gd1 N1 C2 C1 3.1(5) . . . .
C2 N1 C5 N2 -0.1(6) . . . .
Gd1 N1 C5 N2 -177.9(4) . . . .
C2 N1 C5 C6 174.4(5) . . . .
Gd1 N1 C5 C6 -3.4(8) . . . .
C3 N2 C5 N1 -0.1(6) . . . .
C3 N2 C5 C6 -174.8(5) . . . .
C10 C6 C5 N1 135.3(6) . . . .
C7 C6 C5 N1 -46.1(7) . . . .
C10 C6 C5 N2 -50.9(7) . . . .
C7 C6 C5 N2 127.8(6) . . . .
C3 C2 C1 O2 6.2(9) . . . .
N1 C2 C1 O2 -179.3(4) . . . .
C3 C2 C1 O1 -174.0(5) . . . .
N1 C2 C1 O1 0.5(6) . . . .
N1 C2 C3 N2 -0.5(6) . . . .
C1 C2 C3 N2 174.4(5) . . . .
N1 C2 C3 C4 -177.1(6) . . . .
C1 C2 C3 C4 -2.3(11) . . . .
C5 N2 C3 C2 0.4(6) . . . .
C5 N2 C3 C4 177.7(5) . . . .
O4 C4 C3 C2 147.3(6) . . . .
O3 C4 C3 C2 -33.1(9) . . . .
O4 C4 C3 N2 -29.0(7) . . . .
O3 C4 C3 N2 150.6(5) . . . .
O4 C4 O3 Gd1 -112.2(6) . . . 4_576
C3 C4 O3 Gd1 68.2(7) . . . 4_576
O3 C4 O4 Gd1 2.7(9) . . . 2_655
C3 C4 O4 Gd1 -177.7(4) . . . 2_655
O2 C1 O1 Gd1 175.3(3) . . . .
C2 C1 O1 Gd1 -4.5(6) . . . .
O2 Gd1 O1 C1 101.2(4) 4_575 . . .
O3 Gd1 O1 C1 -34.1(4) 4_575 . . .
O2W Gd1 O1 C1 165.6(4) . . . .
O1W Gd1 O1 C1 81.1(4) . . . .
O4 Gd1 O1 C1 -89.3(4) 2_645 . . .
O3W Gd1 O1 C1 -138.0(3) . . . .
N1 Gd1 O1 C1 4.5(3) . . . .
O1 C1 O2 Gd1 -169.0(6) . . . 4_576
C2 C1 O2 Gd1 10.8(11) . . . 4_576
C10 C6 C7 C8 0.0(8) . . . .
C5 C6 C7 C8 -178.7(5) . . . .
C9 N3 C10 C6 -0.9(9) . . . .
C7 C6 C10 N3 0.8(8) . . . .
C5 C6 C10 N3 179.5(5) . . . .
C10 N3 C9 C8 0.0(10) . . . .
N3 C9 C8 C7 0.8(10) . . . .
C6 C7 C8 C9 -0.8(9) . . . .
C19 N6 C20 C16 0.1(10) . . . .
C12 N5 C15 N4 -1.0(6) . . . .
C12 N5 C15 C16 175.5(5) . . . .
C15 N5 C12 C13 0.6(6) . . . .
C15 N5 C12 C11 177.9(5) . . . .
O5 C11 C12 C13 176.7(6) . . . .
O6 C11 C12 C13 -4.1(9) . . . .
O5 C11 C12 N5 -0.1(9) . . . .
O6 C11 C12 N5 179.1(5) . . . .
N6 C20 C16 C17 -1.4(10) . . . .
N6 C20 C16 C15 178.7(5) . . . .
N5 C15 C16 C20 -4.6(9) . . . .
N4 C15 C16 C20 171.5(6) . . . .
N5 C15 C16 C17 175.4(6) . . . .
N4 C15 C16 C17 -8.5(10) . . . .
N5 C15 N4 C13 1.1(7) . . . .
C16 C15 N4 C13 -175.5(5) . . . .
C15 N4 C13 C12 -0.7(6) . . . .
C15 N4 C13 C14 -177.9(5) . . . .
N5 C12 C13 N4 0.1(6) . . . .
C11 C12 C13 N4 -177.0(6) . . . .
N5 C12 C13 C14 176.6(6) . . . .
C11 C12 C13 C14 -0.4(11) . . . .
O8 C14 C13 N4 -3.6(9) . . . .
O7 C14 C13 N4 175.8(5) . . . .
O8 C14 C13 C12 -179.9(6) . . . .
O7 C14 C13 C12 -0.4(10) . . . .
C20 C16 C17 C18 1.2(10) . . . .
C15 C16 C17 C18 -178.8(6) . . . .
C16 C17 C18 C19 0.1(10) . . . .
C20 N6 C19 C18 1.4(10) . . . .
C17 C18 C19 N6 -1.5(11) . . . .
